data_2215975
loop_
_publ_author_name
'Mahon, Andrew'
'Craig, Donald C.'
'Try, Andrew C.'

_publ_section_title
9-Methyl-2,6-di-<i>p</i>-tolyl-2,3,6,7-tetrahydro-1<i>H</i>,5<i>H</i>-pyrimido[5,6,1-<i>ij</i>]quinazoline
_journal_coeditor_code HG2304
_journal_issue 11
_journal_name_full 'Acta Crystallographica Section E'
_journal_page_first o4311
_journal_page_last o4311
_journal_paper_doi 10.1107/S1600536807049173
_journal_volume 63
_journal_year 2007
_chemical_formula_iupac 'C25 H27 N3'
_chemical_formula_moiety 'C25 H27 N3'
_chemical_formula_sum 'C25 H27 N3'
_chemical_formula_weight 369.5
_chemical_melting_point 421
_chemical_name_systematic
;
9-Methyl-2,6-di-<i>p</i>-tolyl-2,3,6,7-tetrahydro-1<i>H</i>,5<i>H</i>-
pyrimido[5,6,1-<i>ij</i>]quinazoline
;
_space_group_crystal_system monoclinic
_space_group_name_Hall '-P 2ybc'
_space_group_name_H-M_alt 'P 1 21/c 1'
_atom_type_scat_source 'International Tables for X-ray Crystallography, Vol. IV'
_cell_angle_alpha 90
_cell_angle_beta 110.950(10)
_cell_angle_gamma 90
_cell_formula_units_Z 4
_cell_length_a 9.035(3)
_cell_length_b 20.805(7)
_cell_length_c 11.790(3)
_cell_measurement_reflns_used 11
_cell_measurement_temperature 294
_cell_measurement_theta_max 11
_cell_measurement_theta_min 10
_cell_volume 2069.7(11)
_computing_cell_refinement 'CAD-4 (Schagen <i>et al.</i>,  1989)'
_computing_data_collection 'CAD-4 (Schagen <i>et al.</i>,  1989)'
_computing_data_reduction 'local program'
_computing_molecular_graphics 'ORTEPII (Johnson, 1976)'
_computing_publication_material 'local programs'
_computing_structure_refinement 'RAELS (Rae, 1996)'
_computing_structure_solution 'SIR92 (Altomare <i>et al.</i>,  1994)'
_diffrn_measured_fraction_theta_full 1.00
_diffrn_measured_fraction_theta_max 1.00
_diffrn_measurement_device_type 'Enraf--Nonius CAD-4'
_diffrn_measurement_method \w--2\q
_diffrn_radiation_type 'Mo K\a'
_diffrn_radiation_wavelength 0.71073
_diffrn_reflns_av_R_equivalents 0.023
_diffrn_reflns_limit_h_max 10
_diffrn_reflns_limit_h_min -10
_diffrn_reflns_limit_k_max 24
_diffrn_reflns_limit_k_min 0
_diffrn_reflns_limit_l_max 14
_diffrn_reflns_limit_l_min 0
_diffrn_reflns_number 3813
_diffrn_reflns_theta_full 25
_diffrn_reflns_theta_max 25
_diffrn_standards_decay_% 0
_diffrn_standards_interval_time 30
_diffrn_standards_number 1
_exptl_absorpt_coefficient_mu 0.070
_exptl_absorpt_correction_type none
_exptl_crystal_colour colourless
_exptl_crystal_density_diffrn 1.19
_exptl_crystal_density_method 'not measured'
_exptl_crystal_description prism
_exptl_crystal_F_000 792.0
_exptl_crystal_size_max 0.30
_exptl_crystal_size_mid 0.08
_exptl_crystal_size_min 0.05
_refine_diff_density_max 0.33
_refine_diff_density_min -0.34
_refine_ls_extinction_method none
_refine_ls_goodness_of_fit_ref 1.85
_refine_ls_hydrogen_treatment noref
_refine_ls_number_parameters 254
_refine_ls_number_reflns 2127
_refine_ls_number_restraints 0
_refine_ls_R_factor_gt 0.058
_refine_ls_shift/su_max 0.002
_refine_ls_structure_factor_coef F
_refine_ls_weighting_details 'w = 1/[\s^2^(F) + 0.0004F^2^]'
_refine_ls_weighting_scheme calc
_refine_ls_wR_factor_ref 0.065
_reflns_number_gt 2127
_reflns_number_total 3628
_reflns_threshold_expression I>2\s(I)
_cod_data_source_file hg2304.cif
_cod_data_source_block I
_cod_original_cell_volume 2070.0(10)
_cod_database_code 2215975
_cod_database_fobs_code 2215975

loop_
_atom_site_type_symbol
_atom_site_label
_atom_site_fract_x
_atom_site_fract_y
_atom_site_fract_z
_atom_site_U_iso_or_equiv
_atom_site_adp_type
_atom_site_occupancy
N N1 0.1834(3) 0.25450(10) 0.5530(2) 0.0630(8) Uani 1.0
N N2 -0.0410(3) 0.2116(2) 0.3932(2) 0.0674(8) Uani 1.0
N N3 0.4565(3) 0.26710(10) 0.6746(2) 0.0629(8) Uani 1.0
C C1 0.0391(4) 0.2186(2) 0.5239(3) 0.0720(10) Uani 1.0
C C2 -0.0829(4) 0.2753(2) 0.3394(3) 0.0750(10) Uani 1.0
C C3 0.0602(4) 0.3184(2) 0.3720(3) 0.0606(9) Uani 1.0
C C4 0.0696(5) 0.3696(2) 0.2992(3) 0.0720(10) Uani 1.0
C C5 0.2015(6) 0.4082(2) 0.3281(3) 0.0780(10) Uani 1.0
C C6 0.3297(5) 0.3954(2) 0.4353(4) 0.0750(10) Uani 1.0
C C7 0.3221(4) 0.3454(2) 0.5114(3) 0.0623(9) Uani 1.0
C C8 0.4565(4) 0.3331(2) 0.6317(3) 0.0720(10) Uani 1.0
C C9 0.2996(4) 0.2530(2) 0.6763(3) 0.0700(10) Uani 1.0
C C10 0.1887(4) 0.3065(2) 0.4799(3) 0.0572(8) Uani 1.0
C C11 0.2124(6) 0.4629(2) 0.2461(4) 0.118(2) Uani 1.0
C C12 0.0224(4) 0.1667(2) 0.3334(3) 0.0596(9) Uani 1.0
C C13 -0.0610(4) 0.1534(2) 0.2092(3) 0.0740(10) Uani 1.0
C C14 -0.0068(5) 0.1074(2) 0.1496(3) 0.0760(10) Uani 1.0
C C15 0.1288(5) 0.0722(2) 0.2063(3) 0.0700(10) Uani 1.0
C C16 0.2110(4) 0.0861(2) 0.3282(3) 0.0710(10) Uani 1.0
C C17 0.1597(4) 0.1323(2) 0.3897(3) 0.0645(9) Uani 1.0
C C18 0.1839(5) 0.0208(2) 0.1407(3) 0.0920(10) Uani 1.0
C C19 0.5173(3) 0.2185(2) 0.6180(3) 0.0554(8) Uani 1.0
C C20 0.5351(4) 0.1567(2) 0.6634(3) 0.0643(9) Uani 1.0
C C21 0.5978(4) 0.1086(2) 0.6143(3) 0.0710(10) Uani 1.0
C C22 0.6484(4) 0.1206(2) 0.5163(3) 0.0671(9) Uani 1.0
C C23 0.6312(4) 0.1823(2) 0.4732(3) 0.0620(9) Uani 1.0
C C24 0.5658(4) 0.2311(2) 0.5200(3) 0.0573(9) Uani 1.0
C C25 0.7166(5) 0.0679(2) 0.4629(4) 0.0990(10) Uani 1.0
H H1C1 -0.0330 0.2414 0.5580 0.072 Uani 1.0
H H2C1 0.0644 0.1749 0.5613 0.072 Uani 1.0
H H1C2 -0.1625 0.2951 0.3698 0.075 Uani 1.0
H H2C2 -0.1300 0.2709 0.2490 0.075 Uani 1.0
H HC4 -0.0227 0.3787 0.2233 0.072 Uani 1.0
H HC6 0.4274 0.4225 0.4573 0.075 Uani 1.0
H H1C8 0.4449 0.3632 0.6941 0.072 Uani 1.0
H H2C8 0.5596 0.3414 0.6208 0.072 Uani 1.0
H H1C9 0.2709 0.2859 0.7268 0.070 Uani 1.0
H H2C9 0.2999 0.2094 0.7119 0.070 Uani 1.0
H H1C11 0.2273 0.5044 0.2916 0.118 Uani 1.0
H H2C11 0.3044 0.4555 0.2196 0.118 Uani 1.0
H H3C11 0.1125 0.4648 0.1732 0.118 Uani 1.0
H HC13 -0.1603 0.1777 0.1642 0.074 Uani 1.0
H HC14 -0.0683 0.0992 0.0618 0.076 Uani 1.0
H HC16 0.3104 0.0618 0.3727 0.071 Uani 1.0
H HC17 0.2234 0.1410 0.4771 0.064 Uani 1.0
H H1C18 0.1362 -0.0214 0.1499 0.092 Uani 1.0
H H2C18 0.1500 0.0319 0.0526 0.092 Uani 1.0
H H3C18 0.3021 0.0176 0.1760 0.092 Uani 1.0
H HC20 0.5017 0.1466 0.7337 0.064 Uani 1.0
H HC21 0.6077 0.0642 0.6488 0.071 Uani 1.0
H HC23 0.6676 0.1927 0.4046 0.062 Uani 1.0
H HC24 0.5533 0.2752 0.4839 0.057 Uani 1.0
H H1C25 0.7710 0.0358 0.5275 0.099 Uani 1.0
H H2C25 0.6295 0.0463 0.3960 0.099 Uani 1.0
H H3C25 0.7948 0.0866 0.4298 0.099 Uani 1.0

loop_
_atom_site_aniso_label
_atom_site_aniso_U_11
_atom_site_aniso_U_22
_atom_site_aniso_U_33
_atom_site_aniso_U_12
_atom_site_aniso_U_13
_atom_site_aniso_U_23
_atom_site_aniso_type_symbol
N1 0.060(2) 0.093(2) 0.037(2) -0.004(2) 0.0180(10) 0.0070(10) N
N2 0.060(2) 0.103(2) 0.044(2) -0.001(2) 0.0230(10) 0.005(2) N
N3 0.065(2) 0.080(2) 0.044(2) 0.002(2) 0.0190(10) -0.0100(10) N
C1 0.066(2) 0.114(3) 0.045(2) -0.011(2) 0.032(2) -0.002(2) C
C2 0.063(2) 0.111(3) 0.053(2) 0.014(2) 0.024(2) 0.002(2) C
C3 0.062(2) 0.084(3) 0.042(2) 0.012(2) 0.027(2) -0.001(2) C
C4 0.093(3) 0.088(3) 0.046(2) 0.025(2) 0.040(2) 0.009(2) C
C5 0.110(3) 0.076(3) 0.069(3) 0.021(3) 0.059(3) 0.011(2) C
C6 0.088(3) 0.074(3) 0.080(3) 0.005(2) 0.049(2) -0.001(2) C
C7 0.070(2) 0.070(2) 0.055(2) 0.005(2) 0.031(2) -0.004(2) C
C8 0.072(3) 0.076(3) 0.067(2) -0.001(2) 0.022(2) -0.018(2) C
C9 0.067(2) 0.110(3) 0.036(2) 0.007(2) 0.022(2) -0.002(2) C
C10 0.062(2) 0.075(2) 0.044(2) 0.008(2) 0.030(2) 0.002(2) C
C11 0.177(5) 0.099(3) 0.102(3) 0.023(3) 0.081(3) 0.031(3) C
C12 0.052(2) 0.086(3) 0.045(2) -0.010(2) 0.022(2) 0.006(2) C
C13 0.062(2) 0.106(3) 0.046(2) -0.010(2) 0.009(2) 0.006(2) C
C14 0.086(3) 0.097(3) 0.042(2) -0.015(2) 0.020(2) -0.003(2) C
C15 0.085(3) 0.078(3) 0.050(2) -0.014(2) 0.028(2) 0.002(2) C
C16 0.076(3) 0.080(3) 0.054(2) -0.009(2) 0.020(2) 0.001(2) C
C17 0.066(2) 0.086(3) 0.039(2) -0.005(2) 0.015(2) 0.005(2) C
C18 0.133(4) 0.082(3) 0.068(2) -0.008(3) 0.045(3) -0.004(2) C
C19 0.049(2) 0.077(2) 0.037(2) 0.001(2) 0.011(2) -0.002(2) C
C20 0.071(2) 0.079(2) 0.045(2) 0.002(2) 0.023(2) 0.006(2) C
C21 0.083(3) 0.072(3) 0.058(2) 0.006(2) 0.024(2) 0.010(2) C
C22 0.067(2) 0.077(3) 0.057(2) 0.003(2) 0.022(2) -0.007(2) C
C23 0.060(2) 0.081(3) 0.047(2) -0.001(2) 0.022(2) -0.003(2) C
C24 0.057(2) 0.072(2) 0.044(2) 0.002(2) 0.020(2) 0.005(2) C
C25 0.119(4) 0.096(3) 0.094(3) 0.017(3) 0.051(3) -0.014(2) C

loop_
_geom_angle_atom_site_label_1
_geom_angle_atom_site_label_2
_geom_angle_atom_site_label_3
_geom_angle_site_symmetry_1
_geom_angle_site_symmetry_2
_geom_angle_site_symmetry_3
_geom_angle
_geom_angle_publ_flag
C1 N1 C9 1_555 1_555 1_555 119.7(3) no
C1 N1 C10 1_555 1_555 1_555 119.1(3) no
C9 N1 C10 1_555 1_555 1_555 117.5(3) no
C1 N2 C2 1_555 1_555 1_555 108.8(3) no
C1 N2 C12 1_555 1_555 1_555 117.3(3) no
C2 N2 C12 1_555 1_555 1_555 118.2(2) no
C8 N3 C9 1_555 1_555 1_555 108.3(3) no
C8 N3 C19 1_555 1_555 1_555 117.1(3) no
C9 N3 C19 1_555 1_555 1_555 113.8(3) no
N1 C1 N2 1_555 1_555 1_555 111.8(2) no
N1 C1 H1C1 1_555 1_555 1_555 108.9 no
N1 C1 H2C1 1_555 1_555 1_555 108.9 no
N2 C1 H1C1 1_555 1_555 1_555 108.9 no
N2 C1 H2C1 1_555 1_555 1_555 108.9 no
H1C1 C1 H2C1 1_555 1_555 1_555 109.5 no
N2 C2 C3 1_555 1_555 1_555 111.4(3) no
N2 C2 H1C2 1_555 1_555 1_555 109.0 no
N2 C2 H2C2 1_555 1_555 1_555 109.0 no
C3 C2 H1C2 1_555 1_555 1_555 109.0 no
C3 C2 H2C2 1_555 1_555 1_555 109.0 no
H1C2 C2 H2C2 1_555 1_555 1_555 109.5 no
C2 C3 C4 1_555 1_555 1_555 122.4(3) no
C2 C3 C10 1_555 1_555 1_555 118.8(3) no
C4 C3 C10 1_555 1_555 1_555 118.8(3) no
C3 C4 C5 1_555 1_555 1_555 122.3(3) no
C3 C4 HC4 1_555 1_555 1_555 118.9 no
C5 C4 HC4 1_555 1_555 1_555 118.9 no
C4 C5 C6 1_555 1_555 1_555 118.5(3) no
C4 C5 C11 1_555 1_555 1_555 121.8(4) no
C6 C5 C11 1_555 1_555 1_555 119.7(4) no
C5 C6 C7 1_555 1_555 1_555 120.5(4) no
C5 C6 HC6 1_555 1_555 1_555 119.7 no
C7 C6 HC6 1_555 1_555 1_555 119.7 no
C6 C7 C8 1_555 1_555 1_555 121.3(3) no
C6 C7 C10 1_555 1_555 1_555 120.1(3) no
C8 C7 C10 1_555 1_555 1_555 118.6(3) no
N3 C8 C7 1_555 1_555 1_555 112.4(3) no
N3 C8 H1C8 1_555 1_555 1_555 108.7 no
N3 C8 H2C8 1_555 1_555 1_555 108.7 no
C7 C8 H1C8 1_555 1_555 1_555 108.7 no
C7 C8 H2C8 1_555 1_555 1_555 108.7 no
H1C8 C8 H2C8 1_555 1_555 1_555 109.5 no
N1 C9 N3 1_555 1_555 1_555 109.9(3) no
N1 C9 H1C9 1_555 1_555 1_555 109.4 no
N1 C9 H2C9 1_555 1_555 1_555 109.4 no
N3 C9 H1C9 1_555 1_555 1_555 109.4 no
N3 C9 H2C9 1_555 1_555 1_555 109.4 no
H1C9 C9 H2C9 1_555 1_555 1_555 109.5 no
N1 C10 C3 1_555 1_555 1_555 119.8(3) no
N1 C10 C7 1_555 1_555 1_555 120.4(3) no
C3 C10 C7 1_555 1_555 1_555 119.8(3) no
C5 C11 H1C11 1_555 1_555 1_555 109.5 no
C5 C11 H2C11 1_555 1_555 1_555 109.5 no
C5 C11 H3C11 1_555 1_555 1_555 109.5 no
H1C11 C11 H2C11 1_555 1_555 1_555 109.5 no
H1C11 C11 H3C11 1_555 1_555 1_555 109.5 no
H2C11 C11 H3C11 1_555 1_555 1_555 109.5 no
N2 C12 C13 1_555 1_555 1_555 119.1(3) no
N2 C12 C17 1_555 1_555 1_555 124.1(3) no
C13 C12 C17 1_555 1_555 1_555 116.8(3) no
C12 C13 C14 1_555 1_555 1_555 120.6(3) no
C12 C13 HC13 1_555 1_555 1_555 119.7 no
C14 C13 HC13 1_555 1_555 1_555 119.7 no
C13 C14 C15 1_555 1_555 1_555 122.6(3) no
C13 C14 HC14 1_555 1_555 1_555 118.7 no
C15 C14 HC14 1_555 1_555 1_555 118.7 no
C14 C15 C16 1_555 1_555 1_555 116.4(3) no
C14 C15 C18 1_555 1_555 1_555 121.9(3) no
C16 C15 C18 1_555 1_555 1_555 121.7(4) no
C15 C16 C17 1_555 1_555 1_555 122.1(3) no
C15 C16 HC16 1_555 1_555 1_555 118.9 no
C17 C16 HC16 1_555 1_555 1_555 118.9 no
C12 C17 C16 1_555 1_555 1_555 121.5(3) no
C12 C17 HC17 1_555 1_555 1_555 119.3 no
C16 C17 HC17 1_555 1_555 1_555 119.3 no
C15 C18 H1C18 1_555 1_555 1_555 109.5 no
C15 C18 H2C18 1_555 1_555 1_555 109.5 no
C15 C18 H3C18 1_555 1_555 1_555 109.5 no
H1C18 C18 H2C18 1_555 1_555 1_555 109.5 no
H1C18 C18 H3C18 1_555 1_555 1_555 109.5 no
H2C18 C18 H3C18 1_555 1_555 1_555 109.5 no
N3 C19 C20 1_555 1_555 1_555 119.3(3) no
N3 C19 C24 1_555 1_555 1_555 122.8(3) no
C20 C19 C24 1_555 1_555 1_555 117.8(3) no
C19 C20 C21 1_555 1_555 1_555 121.5(3) no
C19 C20 HC20 1_555 1_555 1_555 119.2 no
C21 C20 HC20 1_555 1_555 1_555 119.2 no
C20 C21 C22 1_555 1_555 1_555 121.3(3) no
C20 C21 HC21 1_555 1_555 1_555 119.4 no
C22 C21 HC21 1_555 1_555 1_555 119.4 no
C21 C22 C23 1_555 1_555 1_555 116.4(3) no
C21 C22 C25 1_555 1_555 1_555 121.0(3) no
C23 C22 C25 1_555 1_555 1_555 122.6(3) no
C22 C23 C24 1_555 1_555 1_555 123.2(3) no
C22 C23 HC23 1_555 1_555 1_555 118.4 no
C24 C23 HC23 1_555 1_555 1_555 118.4 no
C19 C24 C23 1_555 1_555 1_555 119.8(3) no
C19 C24 HC24 1_555 1_555 1_555 120.1 no
C23 C24 HC24 1_555 1_555 1_555 120.1 no
C22 C25 H1C25 1_555 1_555 1_555 109.5 no
C22 C25 H2C25 1_555 1_555 1_555 109.5 no
C22 C25 H3C25 1_555 1_555 1_555 109.5 no
H1C25 C25 H2C25 1_555 1_555 1_555 109.5 no
H1C25 C25 H3C25 1_555 1_555 1_555 109.5 no
H2C25 C25 H3C25 1_555 1_555 1_555 109.5 no

loop_
_geom_bond_atom_site_label_1
_geom_bond_atom_site_label_2
_geom_bond_site_symmetry_1
_geom_bond_site_symmetry_2
_geom_bond_distance
_geom_bond_publ_flag
N1 C1 1_555 1_555 1.434(4) no
N1 C9 1_555 1_555 1.458(4) no
N1 C10 1_555 1_555 1.393(4) no
N2 C1 1_555 1_555 1.457(4) no
N2 C2 1_555 1_555 1.460(4) no
N2 C12 1_555 1_555 1.409(4) no
N3 C8 1_555 1_555 1.463(4) no
N3 C9 1_555 1_555 1.455(4) no
N3 C19 1_555 1_555 1.425(4) no
C1 H1C1 1_555 1_555 1.000 no
C1 H2C1 1_555 1_555 1.000 no
C2 C3 1_555 1_555 1.506(5) no
C2 H1C2 1_555 1_555 1.000 no
C2 H2C2 1_555 1_555 1.000 no
C3 C4 1_555 1_555 1.389(4) no
C3 C10 1_555 1_555 1.404(4) no
C4 C5 1_555 1_555 1.375(5) no
C4 HC4 1_555 1_555 1.000 no
C5 C6 1_555 1_555 1.401(5) no
C5 C11 1_555 1_555 1.519(5) no
C6 C7 1_555 1_555 1.392(4) no
C6 HC6 1_555 1_555 1.000 no
C7 C8 1_555 1_555 1.523(5) no
C7 C10 1_555 1_555 1.388(4) no
C8 H1C8 1_555 1_555 1.000 no
C8 H2C8 1_555 1_555 1.000 no
C9 H1C9 1_555 1_555 1.000 no
C9 H2C9 1_555 1_555 1.000 no
C11 H1C11 1_555 1_555 1.000 no
C11 H2C11 1_555 1_555 1.000 no
C11 H3C11 1_555 1_555 1.000 no
C12 C13 1_555 1_555 1.414(4) no
C12 C17 1_555 1_555 1.380(4) no
C13 C14 1_555 1_555 1.377(5) no
C13 HC13 1_555 1_555 1.000 no
C14 C15 1_555 1_555 1.378(5) no
C14 HC14 1_555 1_555 1.000 no
C15 C16 1_555 1_555 1.392(4) no
C15 C18 1_555 1_555 1.505(5) no
C16 C17 1_555 1_555 1.380(4) no
C16 HC16 1_555 1_555 1.000 no
C17 HC17 1_555 1_555 1.000 no
C18 H1C18 1_555 1_555 1.000 no
C18 H2C18 1_555 1_555 1.000 no
C18 H3C18 1_555 1_555 1.000 no
C19 C20 1_555 1_555 1.381(4) no
C19 C24 1_555 1_555 1.399(4) no
C20 C21 1_555 1_555 1.376(4) no
C20 HC20 1_555 1_555 1.000 no
C21 C22 1_555 1_555 1.408(4) no
C21 HC21 1_555 1_555 1.000 no
C22 C23 1_555 1_555 1.369(4) no
C22 C25 1_555 1_555 1.502(5) no
C23 C24 1_555 1_555 1.384(4) no
C23 HC23 1_555 1_555 1.000 no
C24 HC24 1_555 1_555 1.000 no
C25 H1C25 1_555 1_555 1.000 no
C25 H2C25 1_555 1_555 1.000 no
C25 H3C25 1_555 1_555 1.000 no

loop_
_geom_torsion_atom_site_label_1
_geom_torsion_atom_site_label_2
_geom_torsion_atom_site_label_3
_geom_torsion_atom_site_label_4
_geom_torsion_site_symmetry_1
_geom_torsion_site_symmetry_2
_geom_torsion_site_symmetry_3
_geom_torsion_site_symmetry_4
_geom_torsion
_geom_torsion_publ_flag
C9 N1 C1 N2 1_555 1_555 1_555 1_555 -164.5(3) no
C9 N1 C1 H1C1 1_555 1_555 1_555 1_555 75.1 no
C9 N1 C1 H2C1 1_555 1_555 1_555 1_555 -44.2 no
C10 N1 C1 N2 1_555 1_555 1_555 1_555 37.7(4) no
C10 N1 C1 H1C1 1_555 1_555 1_555 1_555 -82.7 no
C10 N1 C1 H2C1 1_555 1_555 1_555 1_555 158.0 no
C1 N1 C9 N3 1_555 1_555 1_555 1_555 155.0(3) no
C1 N1 C9 H1C9 1_555 1_555 1_555 1_555 -84.9 no
C1 N1 C9 H2C9 1_555 1_555 1_555 1_555 35.0 no
C10 N1 C9 N3 1_555 1_555 1_555 1_555 -46.8(4) no
C10 N1 C9 H1C9 1_555 1_555 1_555 1_555 73.3 no
C10 N1 C9 H2C9 1_555 1_555 1_555 1_555 -166.9 no
C1 N1 C10 C3 1_555 1_555 1_555 1_555 -7.2(4) no
C1 N1 C10 C7 1_555 1_555 1_555 1_555 174.6(3) no
C9 N1 C10 C3 1_555 1_555 1_555 1_555 -165.5(3) no
C9 N1 C10 C7 1_555 1_555 1_555 1_555 16.3(4) no
C2 N2 C1 N1 1_555 1_555 1_555 1_555 -61.7(3) no
C2 N2 C1 H1C1 1_555 1_555 1_555 1_555 58.7 no
C2 N2 C1 H2C1 1_555 1_555 1_555 1_555 178.0 no
C12 N2 C1 N1 1_555 1_555 1_555 1_555 75.8(4) no
C12 N2 C1 H1C1 1_555 1_555 1_555 1_555 -163.9 no
C12 N2 C1 H2C1 1_555 1_555 1_555 1_555 -44.6 no
C1 N2 C2 C3 1_555 1_555 1_555 1_555 55.2(3) no
C1 N2 C2 H1C2 1_555 1_555 1_555 1_555 -65.1 no
C1 N2 C2 H2C2 1_555 1_555 1_555 1_555 175.4 no
C12 N2 C2 C3 1_555 1_555 1_555 1_555 -81.8(3) no
C12 N2 C2 H1C2 1_555 1_555 1_555 1_555 157.9 no
C12 N2 C2 H2C2 1_555 1_555 1_555 1_555 38.4 no
C1 N2 C12 C13 1_555 1_555 1_555 1_555 173.3(3) no
C1 N2 C12 C17 1_555 1_555 1_555 1_555 -3.9(4) no
C2 N2 C12 C13 1_555 1_555 1_555 1_555 -53.2(4) no
C2 N2 C12 C17 1_555 1_555 1_555 1_555 129.6(3) no
C9 N3 C8 C7 1_555 1_555 1_555 1_555 -52.9(3) no
C9 N3 C8 H1C8 1_555 1_555 1_555 1_555 67.6 no
C9 N3 C8 H2C8 1_555 1_555 1_555 1_555 -173.3 no
C19 N3 C8 C7 1_555 1_555 1_555 1_555 77.5(3) no
C19 N3 C8 H1C8 1_555 1_555 1_555 1_555 -162.1 no
C19 N3 C8 H2C8 1_555 1_555 1_555 1_555 -43.0 no
C8 N3 C9 N1 1_555 1_555 1_555 1_555 64.6(3) no
C8 N3 C9 H1C9 1_555 1_555 1_555 1_555 -55.5 no
C8 N3 C9 H2C9 1_555 1_555 1_555 1_555 -175.4 no
C19 N3 C9 N1 1_555 1_555 1_555 1_555 -67.5(4) no
C19 N3 C9 H1C9 1_555 1_555 1_555 1_555 172.4 no
C19 N3 C9 H2C9 1_555 1_555 1_555 1_555 52.5 no
C8 N3 C19 C20 1_555 1_555 1_555 1_555 173.4(3) no
C8 N3 C19 C24 1_555 1_555 1_555 1_555 -4.2(4) no
C9 N3 C19 C20 1_555 1_555 1_555 1_555 -58.9(4) no
C9 N3 C19 C24 1_555 1_555 1_555 1_555 123.5(3) no
N2 C2 C3 C4 1_555 1_555 1_555 1_555 153.9(3) no
N2 C2 C3 C10 1_555 1_555 1_555 1_555 -26.3(4) no
H1C2 C2 C3 C4 1_555 1_555 1_555 1_555 -85.8 no
H1C2 C2 C3 C10 1_555 1_555 1_555 1_555 94.0 no
H2C2 C2 C3 C4 1_555 1_555 1_555 1_555 33.6 no
H2C2 C2 C3 C10 1_555 1_555 1_555 1_555 -146.5 no
C2 C3 C4 C5 1_555 1_555 1_555 1_555 -178.9(3) no
C2 C3 C4 HC4 1_555 1_555 1_555 1_555 1.1 no
C10 C3 C4 C5 1_555 1_555 1_555 1_555 1.3(5) no
C10 C3 C4 HC4 1_555 1_555 1_555 1_555 -178.7 no
C2 C3 C10 N1 1_555 1_555 1_555 1_555 1.5(4) no
C2 C3 C10 C7 1_555 1_555 1_555 1_555 179.8(3) no
C4 C3 C10 N1 1_555 1_555 1_555 1_555 -178.6(3) no
C4 C3 C10 C7 1_555 1_555 1_555 1_555 -0.4(4) no
C3 C4 C5 C6 1_555 1_555 1_555 1_555 -0.6(5) no
C3 C4 C5 C11 1_555 1_555 1_555 1_555 178.2(3) no
HC4 C4 C5 C6 1_555 1_555 1_555 1_555 179.4 no
HC4 C4 C5 C11 1_555 1_555 1_555 1_555 -1.8 no
C4 C5 C6 C7 1_555 1_555 1_555 1_555 -1.0(5) no
C4 C5 C6 HC6 1_555 1_555 1_555 1_555 179.0 no
C11 C5 C6 C7 1_555 1_555 1_555 1_555 -179.9(3) no
C11 C5 C6 HC6 1_555 1_555 1_555 1_555 0.1 no
C4 C5 C11 H1C11 1_555 1_555 1_555 1_555 120.0 no
C4 C5 C11 H2C11 1_555 1_555 1_555 1_555 -120.0 no
C4 C5 C11 H3C11 1_555 1_555 1_555 1_555 0.0 no
C6 C5 C11 H1C11 1_555 1_555 1_555 1_555 -61.2 no
C6 C5 C11 H2C11 1_555 1_555 1_555 1_555 58.8 no
C6 C5 C11 H3C11 1_555 1_555 1_555 1_555 178.8 no
C5 C6 C7 C8 1_555 1_555 1_555 1_555 -176.6(3) no
C5 C6 C7 C10 1_555 1_555 1_555 1_555 1.9(5) no
HC6 C6 C7 C8 1_555 1_555 1_555 1_555 3.4 no
HC6 C6 C7 C10 1_555 1_555 1_555 1_555 -178.1 no
C6 C7 C8 N3 1_555 1_555 1_555 1_555 -158.0(3) no
C6 C7 C8 H1C8 1_555 1_555 1_555 1_555 81.5 no
C6 C7 C8 H2C8 1_555 1_555 1_555 1_555 -37.6 no
C10 C7 C8 N3 1_555 1_555 1_555 1_555 23.5(4) no
C10 C7 C8 H1C8 1_555 1_555 1_555 1_555 -97.0 no
C10 C7 C8 H2C8 1_555 1_555 1_555 1_555 143.9 no
C6 C7 C10 N1 1_555 1_555 1_555 1_555 177.1(3) no
C6 C7 C10 C3 1_555 1_555 1_555 1_555 -1.2(4) no
C8 C7 C10 N1 1_555 1_555 1_555 1_555 -4.4(4) no
C8 C7 C10 C3 1_555 1_555 1_555 1_555 177.4(3) no
N2 C12 C13 C14 1_555 1_555 1_555 1_555 -176.5(3) no
N2 C12 C13 HC13 1_555 1_555 1_555 1_555 3.5 no
C17 C12 C13 C14 1_555 1_555 1_555 1_555 0.9(5) no
C17 C12 C13 HC13 1_555 1_555 1_555 1_555 -179.1 no
N2 C12 C17 C16 1_555 1_555 1_555 1_555 175.9(3) no
N2 C12 C17 HC17 1_555 1_555 1_555 1_555 -4.1 no
C13 C12 C17 C16 1_555 1_555 1_555 1_555 -1.3(5) no
C13 C12 C17 HC17 1_555 1_555 1_555 1_555 178.7 no
C12 C13 C14 C15 1_555 1_555 1_555 1_555 0.2(5) no
C12 C13 C14 HC14 1_555 1_555 1_555 1_555 -179.8 no
HC13 C13 C14 C15 1_555 1_555 1_555 1_555 -179.8 no
HC13 C13 C14 HC14 1_555 1_555 1_555 1_555 0.2 no
C13 C14 C15 C16 1_555 1_555 1_555 1_555 -0.8(5) no
C13 C14 C15 C18 1_555 1_555 1_555 1_555 178.3(3) no
HC14 C14 C15 C16 1_555 1_555 1_555 1_555 179.2 no
HC14 C14 C15 C18 1_555 1_555 1_555 1_555 -1.7 no
C14 C15 C16 C17 1_555 1_555 1_555 1_555 0.3(5) no
C14 C15 C16 HC16 1_555 1_555 1_555 1_555 -179.7 no
C18 C15 C16 C17 1_555 1_555 1_555 1_555 -178.7(3) no
C18 C15 C16 HC16 1_555 1_555 1_555 1_555 1.3 no
C14 C15 C18 H1C18 1_555 1_555 1_555 1_555 -90.0 no
C14 C15 C18 H2C18 1_555 1_555 1_555 1_555 30.0 no
C14 C15 C18 H3C18 1_555 1_555 1_555 1_555 150.0 no
C16 C15 C18 H1C18 1_555 1_555 1_555 1_555 89.0 no
C16 C15 C18 H2C18 1_555 1_555 1_555 1_555 -151.0 no
C16 C15 C18 H3C18 1_555 1_555 1_555 1_555 -31.0 no
C15 C16 C17 C12 1_555 1_555 1_555 1_555 0.8(5) no
C15 C16 C17 HC17 1_555 1_555 1_555 1_555 -179.2 no
HC16 C16 C17 C12 1_555 1_555 1_555 1_555 -179.2 no
HC16 C16 C17 HC17 1_555 1_555 1_555 1_555 0.8 no
N3 C19 C20 C21 1_555 1_555 1_555 1_555 -178.0(3) no
N3 C19 C20 HC20 1_555 1_555 1_555 1_555 2.0 no
C24 C19 C20 C21 1_555 1_555 1_555 1_555 -0.3(5) no
C24 C19 C20 HC20 1_555 1_555 1_555 1_555 179.7 no
N3 C19 C24 C23 1_555 1_555 1_555 1_555 176.7(3) no
N3 C19 C24 HC24 1_555 1_555 1_555 1_555 -3.3 no
C20 C19 C24 C23 1_555 1_555 1_555 1_555 -0.9(4) no
C20 C19 C24 HC24 1_555 1_555 1_555 1_555 179.1 no
C19 C20 C21 C22 1_555 1_555 1_555 1_555 0.8(5) no
C19 C20 C21 HC21 1_555 1_555 1_555 1_555 -179.2 no
HC20 C20 C21 C22 1_555 1_555 1_555 1_555 -179.2 no
HC20 C20 C21 HC21 1_555 1_555 1_555 1_555 0.8 no
C20 C21 C22 C23 1_555 1_555 1_555 1_555 -0.2(5) no
C20 C21 C22 C25 1_555 1_555 1_555 1_555 -179.9(3) no
HC21 C21 C22 C23 1_555 1_555 1_555 1_555 179.8 no
HC21 C21 C22 C25 1_555 1_555 1_555 1_555 0.1 no
C21 C22 C23 C24 1_555 1_555 1_555 1_555 -1.0(5) no
C21 C22 C23 HC23 1_555 1_555 1_555 1_555 179.0 no
C25 C22 C23 C24 1_555 1_555 1_555 1_555 178.7(3) no
C25 C22 C23 HC23 1_555 1_555 1_555 1_555 -1.3 no
C21 C22 C25 H1C25 1_555 1_555 1_555 1_555 -30.0 no
C21 C22 C25 H2C25 1_555 1_555 1_555 1_555 90.0 no
C21 C22 C25 H3C25 1_555 1_555 1_555 1_555 -150.0 no
C23 C22 C25 H1C25 1_555 1_555 1_555 1_555 150.3 no
C23 C22 C25 H2C25 1_555 1_555 1_555 1_555 -89.7 no
C23 C22 C25 H3C25 1_555 1_555 1_555 1_555 30.3 no
C22 C23 C24 C19 1_555 1_555 1_555 1_555 1.6(5) no
C22 C23 C24 HC24 1_555 1_555 1_555 1_555 -178.4 no
HC23 C23 C24 C19 1_555 1_555 1_555 1_555 -178.4 no
HC23 C23 C24 HC24 1_555 1_555 1_555 1_555 1.6 no
